data_4113040
loop_
_publ_author_name
'Xiao-Chun Huang'
'Jie-Peng Zhang'
'Xiao-Ming Chen'

_publ_contact_author
;
       Chen, Xiao-Ming
       School of Chemistry and Chemical Engineering
       Sun Yat-Sen University
       Guangzhou, 510275
       P. R. China
;
_publ_contact_author_email cescxm@zsu.edu.cn
_publ_contact_author_fax '86 20 84112245'
_publ_contact_author_phone 86-20-84113986
_publ_section_title
;
 A New Route to Supramolecular Isomers via Molecular Templating: Nanosized
 Molecular Polygons of Copper(I) 2-Methylimidazolates
;
_journal_name_full 'Journal of the American Chemical Society'
_journal_page_first 13218
_journal_page_last 13219
_journal_paper_doi 10.1021/ja045249l
_journal_volume 126
_journal_year 2004
_chemical_formula_sum 'C60 H66 Cu10 N20'
_chemical_formula_weight 1702.73
_chemical_name_systematic
;
  ?
;
_space_group_IT_number 12
_symmetry_cell_setting monoclinic
_symmetry_space_group_name_Hall '-C 2y'
_symmetry_space_group_name_H-M 'C 1 2/m 1'
_atom_sites_solution_hydrogens geom
_atom_sites_solution_primary direct
_atom_sites_solution_secondary difmap
_audit_creation_method SHELXL-97
_cell_angle_alpha 90.00
_cell_angle_beta 126.013(2)
_cell_angle_gamma 90.00
_cell_formula_units_Z 2
_cell_length_a 14.8055(14)
_cell_length_b 27.853(3)
_cell_length_c 11.4508(11)
_cell_measurement_temperature 293(2)
_cell_volume 3819.6(7)
_computing_cell_refinement
;
         'SAINT-PLUS for Windows NT, Ver. 6.0, Bruker AXS Inc., 1997.'
;
_computing_data_collection
;
         'SMART for Windows NT, Bruker AXS Inc., 1998.'
;
_computing_data_reduction
;
          'SAINT-PLUS for Windows NT, Ver. 6.0, Bruker AXS Inc., 1997.'
;
_computing_molecular_graphics
;
      'XP-Interactive Molecular Graphics, Ver. 6.10, Bruker AXS Inc., 2000.'
;
_computing_publication_material 'SHELXTL-Bruker AXS Inc., 1998.'
_computing_structure_refinement 'SHELXL-97 (Sheldrick, 1997)'
_computing_structure_solution 'SHELXS-97 (Sheldrick, 1990)'
_diffrn_ambient_temperature 293(2)
_diffrn_measured_fraction_theta_full 0.996
_diffrn_measured_fraction_theta_max 0.996
_diffrn_measurement_device_type 'Bruker Apex CCD'
_diffrn_measurement_method '\w scan'
_diffrn_radiation_monochromator graphite
_diffrn_radiation_source 'fine-focus sealed tube'
_diffrn_radiation_type MoK\a
_diffrn_radiation_wavelength 0.71073
_diffrn_reflns_av_R_equivalents 0.0212
_diffrn_reflns_av_sigmaI/netI 0.0302
_diffrn_reflns_limit_h_max 18
_diffrn_reflns_limit_h_min -18
_diffrn_reflns_limit_k_max 34
_diffrn_reflns_limit_k_min -30
_diffrn_reflns_limit_l_max 12
_diffrn_reflns_limit_l_min -14
_diffrn_reflns_number 11235
_diffrn_reflns_theta_full 26.00
_diffrn_reflns_theta_max 26.00
_diffrn_reflns_theta_min 1.85
_exptl_absorpt_coefficient_mu 2.771
_exptl_absorpt_correction_T_max 0.5108
_exptl_absorpt_correction_T_min 0.4438
_exptl_absorpt_correction_type SADABS
_exptl_crystal_colour yellow
_exptl_crystal_density_diffrn 1.481
_exptl_crystal_description plate
_exptl_crystal_F_000 1712
_exptl_crystal_size_max 0.35
_exptl_crystal_size_mid 0.35
_exptl_crystal_size_min 0.28
_refine_diff_density_max 1.179
_refine_diff_density_min -0.358
_refine_diff_density_rms 0.124
_refine_ls_extinction_method none
_refine_ls_goodness_of_fit_ref 1.080
_refine_ls_hydrogen_treatment mixed
_refine_ls_matrix_type full
_refine_ls_number_parameters 284
_refine_ls_number_reflns 3834
_refine_ls_number_restraints 65
_refine_ls_restrained_S_all 1.072
_refine_ls_R_factor_all 0.0656
_refine_ls_R_factor_gt 0.0512
_refine_ls_shift/su_max 0.001
_refine_ls_shift/su_mean 0.000
_refine_ls_structure_factor_coef Fsqd
_refine_ls_weighting_details 'calc w=1/[\s^2^(Fo^2^)+(0.1096P)^2^+1.8303P] where P=(Fo^2^+2Fc^2^)/3'
_refine_ls_weighting_scheme calc
_refine_ls_wR_factor_gt 0.1623
_refine_ls_wR_factor_ref 0.1730
_reflns_number_gt 2944
_reflns_number_total 3834
_reflns_threshold_expression >2sigma(I)
_cod_data_source_file ja045249lsi20040812_020015_6.cif
_cod_data_source_block compound_[Cu10(mim)10]2(naphthalene)
_cod_original_cell_volume 3819.6(6)
_cod_database_code 4113040

loop_
_symmetry_equiv_pos_as_xyz
'x, y, z'
'-x, y, -z'
'x+1/2, y+1/2, z'
'-x+1/2, y+1/2, -z'
'-x, -y, -z'
'x, -y, z'
'-x+1/2, -y+1/2, -z'
'x+1/2, -y+1/2, z'

loop_
_atom_site_label
_atom_site_type_symbol
_atom_site_fract_x
_atom_site_fract_y
_atom_site_fract_z
_atom_site_U_iso_or_equiv
_atom_site_adp_type
_atom_site_occupancy
_atom_site_symmetry_multiplicity
_atom_site_calc_flag
_atom_site_refinement_flags
_atom_site_disorder_assembly
_atom_site_disorder_group
Cu1 Cu -0.5000 -0.35367(3) -1.0000 0.0624(3) Uani 1 2 d S . .
Cu2 Cu -0.09743(4) -0.280537(19) -0.49517(6) 0.0621(2) Uani 1 1 d . . .
N1 N -0.3528(3) -0.35229(12) -0.8342(4) 0.0579(8) Uani 1 1 d . . .
N2 N -0.1971(3) -0.32386(13) -0.6375(4) 0.0593(8) Uani 1 1 d . . .
N3 N -0.0076(3) -0.23583(12) -0.3504(4) 0.0586(8) Uani 1 1 d . . .
N4 N 0.0579(3) -0.16766(13) -0.2300(4) 0.0624(9) Uani 1 1 d . . .
C1 C -0.2979(3) -0.31280(15) -0.7574(5) 0.0560(10) Uani 1 1 d . . .
C2 C -0.2828(4) -0.39006(17) -0.7592(5) 0.0705(12) Uani 1 1 d . . .
H2 H -0.2974 -0.4222 -0.7857 0.085 Uiso 1 1 calc R . .
C3 C -0.1890(4) -0.37216(17) -0.6401(5) 0.0709(12) Uani 1 1 d . . .
H3 H -0.1277 -0.3903 -0.5701 0.085 Uiso 1 1 calc R . .
C4 C -0.3433(4) -0.26358(18) -0.8005(6) 0.0764(13) Uani 1 1 d . . .
H4A H -0.2898 -0.2412 -0.7294 0.115 Uiso 1 1 calc R . .
H4B H -0.4112 -0.2615 -0.8079 0.115 Uiso 1 1 calc R . .
H4C H -0.3584 -0.2561 -0.8923 0.115 Uiso 1 1 calc R . .
C5 C -0.0224(4) -0.18862(15) -0.3533(5) 0.0575(10) Uani 1 1 d . . .
C6 C 0.0888(4) -0.24513(17) -0.2163(5) 0.0671(11) Uani 1 1 d . . .
H6 H 0.1217 -0.2752 -0.1824 0.081 Uiso 1 1 calc R . .
C7 C 0.1273(4) -0.20437(17) -0.1430(5) 0.0681(12) Uani 1 1 d . . .
H7 H 0.1907 -0.2011 -0.0486 0.082 Uiso 1 1 calc R . .
C8 C -0.1189(4) -0.1624(2) -0.4809(6) 0.0807(14) Uani 1 1 d . . .
H8A H -0.1664 -0.1849 -0.5566 0.121 Uiso 1 1 calc R . .
H8B H -0.0913 -0.1392 -0.5149 0.121 Uiso 1 1 calc R . .
H8C H -0.1607 -0.1463 -0.4529 0.121 Uiso 1 1 calc R . .
C9 C 0.0640(7) 0.0000 -0.1868(8) 0.0755(19) Uani 1 2 d S . .
Cu3 Cu 0.0601(6) -0.1038(3) -0.1709(7) 0.0703(10) Uani 0.50 1 d P . 1
N5 N 0.0480(8) -0.0405(3) -0.1297(10) 0.069(2) Uani 0.50 1 d P A 1
C10 C 0.0183(8) -0.0242(3) -0.0473(9) 0.0583(19) Uani 0.50 1 d P . 1
H10 H -0.0001 -0.0440 0.0000 0.070 Uiso 1 2 d SR . 1
C11 C 0.101(2) 0.0000 -0.279(3) 0.148(9) Uiso 0.50 2 d SP A 1
H11A H 0.1807 0.0000 -0.2239 0.221 Uiso 0.50 2 d SPR A 1
H11B H 0.0715 -0.0281 -0.3390 0.221 Uiso 0.50 1 d PR A 1
Cu3' Cu 0.0731(7) -0.1035(3) -0.1901(9) 0.0858(17) Uani 0.50 1 d P . 2
N5' N 0.1125(10) -0.0400(3) -0.1318(10) 0.084(3) Uani 0.50 1 d P . 2
C10' C 0.2183(11) -0.0249(4) -0.0144(14) 0.093(3) Uani 0.50 1 d P . 2
H10' H 0.2798 -0.0446 0.0565 0.112 Uiso 0.50 1 d PR . 2
C11' C -0.0660(17) 0.0000 -0.333(2) 0.118(6) Uiso 0.50 2 d SP A 2
H11C H -0.1180 0.0000 -0.3082 0.177 Uiso 0.50 2 d SPR A 2
H11D H -0.0775 0.0281 -0.3881 0.177 Uiso 0.50 1 d PR A 2
C12 C 0.0505(12) -0.3731(5) 0.0652(16) 0.084(4) Uiso 0.50 1 d P . 1
C13 C 0.0638(14) -0.3705(6) 0.2002(18) 0.098(4) Uiso 0.50 1 d P B 1
H13 H 0.1378 -0.3698 0.2888 0.118 Uiso 0.50 1 d PR B 1
C14 C -0.0305(15) -0.3735(6) 0.193(2) 0.085(5) Uiso 0.50 1 d P B 1
H14 H -0.0201 -0.3724 0.2837 0.102 Uiso 0.50 1 d PR B 1
C15 C -0.1237(14) -0.3760(5) 0.0697(18) 0.104(4) Uiso 0.50 1 d P B 1
H15 H -0.1870 -0.3785 0.0727 0.125 Uiso 0.50 1 d PR B 1
C16 C -0.1382(14) -0.3744(5) -0.0536(18) 0.107(4) Uiso 0.50 1 d P . 1
H16 H -0.2126 -0.3740 -0.1413 0.128 Uiso 0.50 1 d PR . 1
C12' C -0.0589(18) -0.3780(6) -0.032(2) 0.056(5) Uiso 0.25 1 d PD . 2
C13' C -0.126(3) -0.3807(8) -0.172(4) 0.133(11) Uiso 0.25 1 d PD C 2
H13' H -0.2027 -0.3813 -0.2077 0.160 Uiso 0.25 1 d PR C 2
C14' C -0.107(5) -0.3820(11) -0.258(7) 0.19(2) Uiso 0.25 1 d PD C 2
H14' H -0.1656 -0.3831 -0.3594 0.224 Uiso 0.25 1 d PR C 2
C15' C 0.001(3) -0.3804(10) -0.214(4) 0.101(13) Uiso 0.25 1 d PD C 2
H15' H 0.0205 -0.3821 -0.2806 0.121 Uiso 0.25 1 d PR C 2
C16' C 0.077(4) -0.3775(9) -0.075(5) 0.140(14) Uiso 0.25 1 d PD . 2
H16' H 0.1532 -0.3750 -0.0407 0.168 Uiso 0.25 1 d PR . 2
C17 C -0.5510(4) 0.0000 -0.5685(5) 0.080(8) Uiso 0.25 2 d SPD . 1
H17' H -0.6198 0.0000 -0.5778 0.096 Uiso 0.25 2 d SPR . 1
C18 C -0.5524(12) 0.0000 -0.6913(6) 0.065(12) Uiso 0.13 2 d SPD D 1
H18 H -0.6224 0.0000 -0.7854 0.078 Uiso 0.13 2 d SPR D 1
C19 C -0.4524(16) 0.0000 -0.6775(16) 0.058(11) Uiso 0.13 2 d SPD D 1
C20 C -0.454(2) 0.0000 -0.800(2) 0.072(13) Uiso 0.13 2 d SPD D 1
H20 H -0.5239 0.0000 -0.8945 0.086 Uiso 0.13 2 d SPR D 1
C21 C -0.354(3) 0.0000 -0.787(3) 0.14(3) Uiso 0.13 2 d SPD D 1
H21 H -0.3550 0.0000 -0.8714 0.167 Uiso 0.13 2 d SPR D 1
C22 C -0.252(2) 0.0000 -0.650(4) 0.25(12) Uiso 0.13 2 d SPD D 1
H22 H -0.1834 0.0000 -0.6407 0.305 Uiso 0.13 2 d SPR D 1
C23 C -0.2506(16) 0.0000 -0.527(3) 0.11(2) Uiso 0.13 2 d SPD D 1
H23 H -0.1806 0.0000 -0.4329 0.131 Uiso 0.13 2 d SPR D 1
C24 C -0.3507(12) 0.0000 -0.541(2) 0.14(5) Uiso 0.13 2 d SPD D 1
C25 C -0.3491(4) 0.0000 -0.4179(15) 0.11(2) Uiso 0.13 2 d SPD . 1
H25 H -0.2791 0.0000 -0.3238 0.128 Uiso 0.13 2 d SPR . 1
C17' C -0.192(2) 0.0000 -0.537(4) 0.13(3) Uiso 0.13 2 d SPD A 2
H17' H -0.1129 0.0000 -0.4928 0.151 Uiso 0.13 2 d SPR A 2
C18' C -0.2313(12) 0.0000 -0.453(3) 0.10(2) Uiso 0.13 2 d SPD A 2
H18' H -0.1790 0.0000 -0.3494 0.122 Uiso 0.13 2 d SPR A 2
C19' C -0.3459(10) 0.0000 -0.518(2) 0.09(3) Uiso 0.13 2 d SPD A 2
C20' C -0.4210(17) 0.0000 -0.6686(19) 0.14(3) Uiso 0.13 2 d SPD A 2
C21' C -0.381(3) 0.0000 -0.753(3) 0.10(2) Uiso 0.13 2 d SPD A 2
H21' H -0.4336 0.0000 -0.8564 0.124 Uiso 0.13 2 d SPR A 2
C22' C -0.267(3) 0.0000 -0.687(4) 0.18(7) Uiso 0.13 2 d SPD A 2
H22' H -0.2402 0.0000 -0.7463 0.221 Uiso 0.13 2 d SPR A 2
C23' C -0.3855(4) 0.0000 -0.4339(11) 0.042(8) Uiso 0.13 2 d SPD . 2
H23' H -0.3333 0.0000 -0.3306 0.050 Uiso 0.13 2 d SPR . 2
C24' C -0.5000 0.0000 -0.5000 0.084(11) Uiso 0.25 4 d SPD . 2
H24' H -0.5265 0.0000 -0.4411 0.101 Uiso 0.13 2 d SPR . 2
C25' C -0.5752(8) 0.0000 -0.6501(5) 0.062(12) Uiso 0.13 2 d SPD . 2
H25' H -0.6540 0.0000 -0.6942 0.074 Uiso 0.13 2 d SPR . 2
C26' C -0.5356(15) 0.0000 -0.7346(10) 0.17(4) Uiso 0.13 2 d SPD A 2
H26' H -0.5879 0.0000 -0.8379 0.209 Uiso 0.13 2 d SPR A 2

loop_
_atom_site_aniso_label
_atom_site_aniso_U_11
_atom_site_aniso_U_22
_atom_site_aniso_U_33
_atom_site_aniso_U_23
_atom_site_aniso_U_13
_atom_site_aniso_U_12
Cu1 0.0556(4) 0.0546(5) 0.0538(5) 0.000 0.0192(4) 0.000
Cu2 0.0600(4) 0.0582(4) 0.0574(4) -0.0138(2) 0.0286(3) -0.0088(2)
N1 0.0519(18) 0.054(2) 0.0517(19) -0.0023(16) 0.0213(16) -0.0023(15)
N2 0.0567(19) 0.059(2) 0.053(2) -0.0088(16) 0.0268(17) -0.0066(16)
N3 0.061(2) 0.052(2) 0.055(2) -0.0081(16) 0.0290(18) -0.0013(16)
N4 0.068(2) 0.054(2) 0.063(2) -0.0095(17) 0.0368(19) -0.0027(17)
C1 0.054(2) 0.056(2) 0.059(2) -0.0072(19) 0.034(2) -0.0068(18)
C2 0.065(3) 0.056(3) 0.069(3) -0.005(2) 0.027(2) -0.002(2)
C3 0.063(3) 0.057(3) 0.063(3) -0.006(2) 0.021(2) 0.004(2)
C4 0.076(3) 0.064(3) 0.081(3) 0.000(3) 0.042(3) 0.001(2)
C5 0.061(2) 0.053(2) 0.058(3) -0.0047(19) 0.035(2) -0.0005(19)
C6 0.063(2) 0.055(3) 0.064(3) -0.007(2) 0.027(2) 0.005(2)
C7 0.063(3) 0.057(3) 0.061(3) -0.012(2) 0.023(2) 0.001(2)
C8 0.079(3) 0.076(3) 0.076(3) 0.003(3) 0.038(3) 0.014(3)
C9 0.105(5) 0.041(3) 0.091(5) 0.000 0.063(5) 0.000
Cu3 0.0960(15) 0.0421(10) 0.0665(18) -0.0067(12) 0.0443(15) -0.0012(9)
N5 0.069(5) 0.052(4) 0.079(6) -0.004(4) 0.040(5) 0.001(4)
C10 0.071(5) 0.049(4) 0.054(5) 0.000(4) 0.036(4) -0.003(4)
Cu3' 0.133(3) 0.0456(11) 0.083(2) -0.0122(11) 0.0657(15) -0.0072(15)
N5' 0.118(9) 0.047(5) 0.070(6) -0.009(4) 0.045(6) -0.001(5)
C10' 0.090(7) 0.061(6) 0.095(8) 0.001(6) 0.036(7) -0.004(5)

loop_
_atom_type_symbol
_atom_type_description
_atom_type_scat_dispersion_real
_atom_type_scat_dispersion_imag
_atom_type_scat_source
C C 0.0033 0.0016 'International Tables Vol C Tables 4.2.6.8 and 6.1.1.4'
H H 0.0000 0.0000 'International Tables Vol C Tables 4.2.6.8 and 6.1.1.4'
N N 0.0061 0.0033 'International Tables Vol C Tables 4.2.6.8 and 6.1.1.4'
Cu Cu 0.3201 1.2651 'International Tables Vol C Tables 4.2.6.8 and 6.1.1.4'

loop_
_geom_angle_atom_site_label_1
_geom_angle_atom_site_label_2
_geom_angle_atom_site_label_3
_geom_angle
_geom_angle_site_symmetry_1
_geom_angle_site_symmetry_3
N1 Cu1 N1 177.6(2) 2_453 .
N1 Cu1 Cu3 87.67(18) 2_453 8_444
N1 Cu1 Cu3 93.31(18) . 8_444
N1 Cu1 Cu3 93.31(18) 2_453 7_444
N1 Cu1 Cu3 87.67(18) . 7_444
Cu3 Cu1 Cu3 130.7(3) 8_444 7_444
N2 Cu2 N3 174.83(16) . .
N2 Cu2 Cu2 104.84(11) . 2_554
N3 Cu2 Cu2 80.31(11) . 2_554
C1 N1 C2 106.0(4) . .
C1 N1 Cu1 125.3(3) . .
C2 N1 Cu1 128.5(3) . .
C1 N2 C3 105.4(4) . .
C1 N2 Cu2 125.5(3) . .
C3 N2 Cu2 129.0(3) . .
C5 N3 C6 105.2(4) . .
C5 N3 Cu2 128.1(3) . .
C6 N3 Cu2 126.7(3) . .
C5 N4 C7 105.3(4) . .
C5 N4 Cu3' 126.6(4) . .
C7 N4 Cu3' 128.1(4) . .
C5 N4 Cu3 127.4(4) . .
C7 N4 Cu3 126.2(4) . .
Cu3' N4 Cu3 11.1(4) . .
N2 C1 N1 111.3(4) . .
N2 C1 C4 124.7(4) . .
N1 C1 C4 124.0(4) . .
C3 C2 N1 107.5(4) . .
C2 C3 N2 109.8(4) . .
N3 C5 N4 112.1(4) . .
N3 C5 C8 123.6(4) . .
N4 C5 C8 124.3(4) . .
C7 C6 N3 108.9(4) . .
C6 C7 N4 108.6(4) . .
N5' C9 N5' 122.1(12) 6 .
N5' C9 N5 42.3(5) 6 6
N5' C9 N5 132.7(8) . 6
N5' C9 N5 132.7(8) 6 .
N5' C9 N5 42.3(5) . .
N5 C9 N5 108.2(9) 6 .
N5' C9 C11 91.0(8) 6 .
N5' C9 C11 91.0(8) . .
N5 C9 C11 125.8(5) 6 .
N5 C9 C11 125.8(5) . .
N5' C9 C11' 118.9(6) 6 .
N5' C9 C11' 118.9(6) . .
N5 C9 C11' 93.2(7) 6 .
N5 C9 C11' 93.2(7) . .
C11 C9 C11' 88.7(14) . .
N5 Cu3 N4 174.3(5) . .
N5 Cu3 Cu1 96.0(4) . 7_444
N4 Cu3 Cu1 84.8(3) . 7_444
C10 N5 C9 105.9(7) . .
C10 N5 Cu3 128.6(7) . .
C9 N5 Cu3 125.5(7) . .
N5 C10 C10 109.9(5) . 6
N5 C10 C10 160.0(5) . 2
C10 C10 C10 90.0 6 2
N5 C10 C10 157.4(9) . 5
C10 C10 C10 47.4(5) 6 5
C10 C10 C10 42.6(5) 2 5
N4 Cu3' N5' 171.0(6) . .
C9 N5' C10' 101.4(8) . .
C9 N5' Cu3' 133.5(9) . .
C10' N5' Cu3' 124.7(8) . .
C10' C10' N5' 107.5(6) 6 .
C9 C11' C17' 159.3(14) . .
C9 C11' C18' 159.2(15) . .
C17' C11' C18' 41.5(7) . .
C12 C12 C16 112.5(19) 2 2
C12 C12 C13 123.3(18) 2 .
C16 C12 C13 124.1(14) 2 .
C14 C13 C12 116.4(14) . .
C15 C14 C13 118.9(18) . .
C14 C15 C16 125.6(19) . .
C15 C16 C12 122.8(17) . 2
C13' C12' C16' 133(3) . 2
C13' C12' C12' 116(3) . 2
C16' C12' C12' 110(3) 2 2
C14' C13' C12' 131(5) . .
C13' C14' C15' 120(6) . .
C16' C15' C14' 115(5) . .
C15' C16' C12' 127(4) . 2
C25 C17 C18 120.1(5) 5_454 .
C25 C17 C17 120.0(4) 5_454 2_454
C18 C17 C17 119.9(4) . 2_454
C17 C18 C19 120.1(4) . .
C18 C19 C20 120.0(5) . .
C18 C19 C24 120.0(4) . .
C20 C19 C24 119.9(4) . .
C21 C20 C19 120.0(4) . .
C20 C21 C22 120.0(4) . .
C23 C22 C21 120.0(4) . .
C24 C23 C22 120.0(4) . .
C23 C24 C25 120.0(5) . .
C23 C24 C19 120.1(4) . .
C25 C24 C19 120.0(4) . .
C17 C25 C24 120.1(4) 2_454 .
C18' C17' C22' 120.0(4) . .
C18' C17' C11' 70.2(9) . .
C22' C17' C11' 169.8(9) . .
C19' C18' C17' 120.0(4) . .
C19' C18' C11' 171.7(13) . .
C17' C18' C11' 68.3(13) . .
C18' C19' C20' 120.0(3) . .
C18' C19' C23' 119.9(4) . .
C20' C19' C23' 120.0(3) . .
C26' C20' C19' 120.1(3) . .
C26' C20' C21' 119.9(4) . .
C19' C20' C21' 120.0(3) . .
C22' C21' C20' 119.9(4) . .
C21' C22' C17' 120.0(4) . .
C25' C23' C24' 60.3(3) 5_454 .
C25' C23' C19' 180.0(5) 5_454 .
C24' C23' C19' 119.8(4) . .
C23' C24' C23' 180.0(10) . 5_454
C23' C24' C25' 120.4(4) . .
C23' C24' C25' 59.6(4) 5_454 .
C23' C24' C25' 59.6(4) . 5_454
C23' C24' C25' 120.4(4) 5_454 5_454
C25' C24' C25' 180.000(1) . 5_454
C23' C25' C24' 60.1(3) 5_454 .
C23' C25' C26' 180.0(5) 5_454 .
C24' C25' C26' 119.9(4) . .
C20' C26' C25' 119.9(4) . .

loop_
_geom_bond_atom_site_label_1
_geom_bond_atom_site_label_2
_geom_bond_distance
_geom_bond_site_symmetry_2
Cu1 N1 1.868(3) 2_453
Cu1 N1 1.868(3) .
Cu1 Cu3 2.841(7) 8_444
Cu1 Cu3 2.841(7) 7_444
Cu2 N2 1.861(3) .
Cu2 N3 1.864(3) .
Cu2 Cu2 2.9516(11) 2_554
N1 C1 1.343(5) .
N1 C2 1.368(6) .
N2 C1 1.341(5) .
N2 C3 1.353(6) .
N3 C5 1.330(5) .
N3 C6 1.373(6) .
N4 C5 1.332(5) .
N4 C7 1.375(6) .
N4 Cu3' 1.824(10) .
N4 Cu3 1.896(9) .
C1 C4 1.478(6) .
C2 C3 1.345(6) .
C5 C8 1.502(6) .
C6 C7 1.325(6) .
C9 N5' 1.274(10) 6
C9 N5' 1.274(10) .
C9 N5 1.393(10) 6
C9 N5 1.393(10) .
C9 C11 1.45(3) .
C9 C11' 1.65(2) .
Cu3 N5 1.860(12) .
Cu3 Cu1 2.841(7) 7_444
N5 C10 1.334(13) .
C10 C10 1.348(16) 6
C10 C10 1.467(17) 2
C10 C10 1.992(17) 5
Cu3' N5' 1.860(12) .
N5' C10' 1.401(15) .
C10' C10' 1.39(2) 6
C11' C17' 1.96(4) .
C11' C18' 1.98(2) .
C12 C12 1.36(3) 2
C12 C16 1.38(2) 2
C12 C13 1.44(2) .
C13 C14 1.35(2) .
C14 C15 1.27(2) .
C15 C16 1.30(2) .
C16 C12 1.38(2) 2
C12' C13' 1.30(5) .
C12' C16' 1.40(5) 2
C12' C12' 1.44(4) 2
C13' C14' 1.16(6) .
C14' C15' 1.37(6) .
C15' C16' 1.31(6) .
C16' C12' 1.40(5) 2
C17 C25 1.393(5) 5_454
C17 C18 1.393(5) .
C17 C17 1.398(8) 2_454
C18 C19 1.395(4) .
C19 C20 1.395(4) .
C19 C24 1.395(4) .
C20 C21 1.394(4) .
C21 C22 1.395(4) .
C22 C23 1.395(4) .
C23 C24 1.394(4) .
C24 C25 1.394(4) .
C25 C17 1.393(5) 2_454
C17' C18' 1.395(4) .
C17' C22' 1.395(4) .
C18' C19' 1.394(4) .
C19' C20' 1.395(4) .
C19' C23' 1.396(4) .
C20' C26' 1.395(4) .
C20' C21' 1.395(4) .
C21' C22' 1.395(4) .
C23' C25' 1.385(9) 5_454
C23' C24' 1.392(4) .
C24' C23' 1.392(4) 5_454
C24' C25' 1.394(4) .
C24' C25' 1.394(4) 5_454
C25' C23' 1.385(9) 5_454
C25' C26' 1.396(4) .
